data_7716412
loop_
_publ_author_name
'Bera, Biswajit'
'Jana, Pulak'
'Mandal, Subrata'
'Kundu, Sudip'
'Das, Akash'
'Chattopadhyay, Krishnananda'
'Mondal, Tapan Kumar'

_publ_section_title
;
 Fabrication of thiosemicarbazone-based Pd(II) complexes: structural
 elucidations, catalytic activity towards Suzuki-Miyaura coupling reaction
 and antitumor activity against TNBC cells.
;
_journal_issue 28
_journal_name_full 'Dalton transactions (Cambridge, England : 2003)'
_journal_page_first 11914
_journal_page_last 11927
_journal_paper_doi 10.1039/d4dt00950a
_journal_volume 53
_journal_year 2024
_chemical_formula_moiety 'C36 H28 N3 O3 P Pd S'
_chemical_formula_sum 'C36 H28 N3 O3 P Pd S'
_chemical_formula_weight 720.04
_space_group_crystal_system triclinic
_space_group_IT_number 2
_space_group_name_Hall '-P 1'
_space_group_name_H-M_alt 'P -1'
_atom_sites_solution_hydrogens mixed
_audit_creation_date 2023-08-09
_audit_creation_method
;
Olex2 1.5
(compiled 2023.03.06 svn.rbb2c1857 for OlexSys, GUI svn.r6748)
;
_audit_update_record
;
2023-08-09 deposited with the CCDC.	2024-06-20 downloaded from the CCDC.
;
_cell_angle_alpha 75.234(2)
_cell_angle_beta 72.327(2)
_cell_angle_gamma 76.3060(10)
_cell_formula_units_Z 2
_cell_length_a 10.1721(5)
_cell_length_b 12.4372(7)
_cell_length_c 13.8990(7)
_cell_measurement_reflns_used 9885
_cell_measurement_temperature 293(2)
_cell_measurement_theta_max 33.21
_cell_measurement_theta_min 2.30
_cell_volume 1595.66(15)
_computing_cell_refinement 'SAINT V8.38A (Bruker, 2018)'
_computing_data_reduction 'SAINT V8.38A (Bruker, 2018)'
_computing_molecular_graphics 'Olex2 1.5 (Dolomanov et al., 2009)'
_computing_publication_material 'Olex2 1.5 (Dolomanov et al., 2009)'
_computing_structure_refinement 'SHELXL 2019/3 (Sheldrick, 2015)'
_computing_structure_solution 'SHELXT 2014/5 (Sheldrick, 2014)'
_diffrn_ambient_temperature 293.15
_diffrn_measured_fraction_theta_full 0.992
_diffrn_measured_fraction_theta_max 0.993
_diffrn_measurement_device_type 'Bruker AXS D8 Quest CMOS diffractometer'
_diffrn_measurement_method '\f and \w scans'
_diffrn_radiation_type MoK\a
_diffrn_radiation_wavelength 0.71073
_diffrn_reflns_av_R_equivalents 0.0511
_diffrn_reflns_av_unetI/netI 0.0249
_diffrn_reflns_Laue_measured_fraction_full 0.992
_diffrn_reflns_Laue_measured_fraction_max 0.993
_diffrn_reflns_limit_h_max 12
_diffrn_reflns_limit_h_min -12
_diffrn_reflns_limit_k_max 15
_diffrn_reflns_limit_k_min -15
_diffrn_reflns_limit_l_max 17
_diffrn_reflns_limit_l_min -17
_diffrn_reflns_number 54984
_diffrn_reflns_point_group_measured_fraction_full 0.992
_diffrn_reflns_point_group_measured_fraction_max 0.993
_diffrn_reflns_theta_full 25.242
_diffrn_reflns_theta_max 26.999
_diffrn_reflns_theta_min 2.133
_diffrn_source_current 1.0
_diffrn_source_power 0.05
_diffrn_source_voltage 50.0
_diffrn_standards_number 0
_exptl_absorpt_coefficient_mu 0.738
_exptl_absorpt_correction_T_max 0.7466
_exptl_absorpt_correction_T_min 0.6182
_exptl_absorpt_correction_type multi-scan
_exptl_absorpt_process_details
;
SADABS-2016/2 (Bruker,2016/2) was used for absorption correction.
wR2(int) was 0.1523 before and 0.0685 after correction.
The Ratio of minimum to maximum transmission is 0.8280.
The \l/2 correction factor is Not present.
;
_exptl_crystal_colour brown
_exptl_crystal_density_diffrn 1.499
_exptl_crystal_description block
_exptl_crystal_F_000 732
_exptl_crystal_size_max 0.15
_exptl_crystal_size_mid 0.11
_exptl_crystal_size_min 0.08
_refine_diff_density_max 0.378
_refine_diff_density_min -0.283
_refine_diff_density_rms 0.046
_refine_ls_extinction_method none
_refine_ls_goodness_of_fit_ref 0.941
_refine_ls_hydrogen_treatment mixed
_refine_ls_matrix_type full
_refine_ls_number_parameters 411
_refine_ls_number_reflns 6913
_refine_ls_number_restraints 0
_refine_ls_restrained_S_all 0.941
_refine_ls_R_factor_all 0.0292
_refine_ls_R_factor_gt 0.0253
_refine_ls_shift/su_max 0.001
_refine_ls_shift/su_mean 0.000
_refine_ls_structure_factor_coef Fsqd
_refine_ls_weighting_details 'w=1/[\s^2^(Fo^2^)+(0.0246P)^2^+1.1079P] where P=(Fo^2^+2Fc^2^)/3'
_refine_ls_weighting_scheme calc
_refine_ls_wR_factor_gt 0.0592
_refine_ls_wR_factor_ref 0.0611
_reflns_Friedel_coverage 0.000
_reflns_number_gt 6357
_reflns_number_total 6913
_reflns_threshold_expression 'I > 2\s(I)'
_cod_data_source_file d4dt00950a2.cif
_cod_data_source_block tkm_bba6_0m_a
_cod_depositor_comments 'Adding full bibliography for 7716409--7716412.cif.'
_cod_database_code 7716412
_shelx_shelxl_version_number 2019/3
_shelx_space_group_comment
;
The symmetry employed for this shelxl refinement is uniquely defined
by the following loop, which should always be used as a source of
symmetry information in preference to the above space-group names.
They are only intended as comments.
;
_olex2_refinement_description
;
1. Fixed Uiso
 At 1.2 times of:
  All C(H) groups
 At 1.5 times of:
  All C(H,H,H) groups
2.a Aromatic/amide H refined with riding coordinates:
 C3(H3A), C4(H4), C5(H5), C6(H6), C14(H14), C15(H15), C16(H16), C17(H17),
 C18(H18), C20(H20), C21(H21), C22(H22), C23(H23), C24(H24), C26(H26), C27(H27),
  C28(H28), C29(H29), C30(H30), C32(H32), C33(H33), C34(H34), C35(H35), C36(H36)
2.b Idealised Me refined as rotating group:
 C11(H11A,H11B,H11C)
;
_olex2_submission_special_instructions 'No special instructions were received'

loop_
_space_group_symop_operation_xyz
'x, y, z'
'-x, -y, -z'

loop_
_atom_site_label
_atom_site_type_symbol
_atom_site_fract_x
_atom_site_fract_y
_atom_site_fract_z
_atom_site_U_iso_or_equiv
_atom_site_adp_type
_atom_site_occupancy
_atom_site_site_symmetry_order
_atom_site_calc_flag
_atom_site_refinement_flags_posn
_atom_site_refinement_flags_adp
_atom_site_refinement_flags_occupancy
_atom_site_disorder_assembly
_atom_site_disorder_group
Pd1 Pd 0.39144(2) 0.66997(2) 0.27261(2) 0.03178(5) Uani 1 1 d . . . . .
S1 S 0.62022(5) 0.65072(5) 0.19670(5) 0.04874(14) Uani 1 1 d . . . . .
P1 P 0.38384(5) 0.83005(4) 0.32634(4) 0.03304(10) Uani 1 1 d . . . . .
O1 O 0.18781(14) 0.67530(12) 0.34725(12) 0.0448(3) Uani 1 1 d . . . . .
O2 O -0.09897(15) 0.50409(13) 0.33383(14) 0.0528(4) Uani 1 1 d . . . . .
O3 O 0.03672(18) 0.44063(17) 0.19909(15) 0.0695(5) Uani 1 1 d . . . . .
N1 N 0.39646(16) 0.53136(13) 0.21909(12) 0.0332(3) Uani 1 1 d . . . . .
N2 N 0.52632(16) 0.47612(14) 0.16911(13) 0.0381(4) Uani 1 1 d . . . . .
N3 N 0.76408(18) 0.47861(16) 0.11061(15) 0.0450(4) Uani 1 1 d . . . . .
C1 C 0.10845(19) 0.61337(15) 0.33960(15) 0.0349(4) Uani 1 1 d . . . . .
C2 C -0.0355(2) 0.63482(16) 0.40355(16) 0.0380(4) Uani 1 1 d . . . . .
C3 C -0.0780(2) 0.7105(2) 0.47065(18) 0.0494(5) Uani 1 1 d . . . . .
H3A H -0.015208 0.752937 0.472548 0.059 Uiso 1 1 calc R U . . .
C4 C -0.2122(2) 0.7230(2) 0.53408(19) 0.0561(6) Uani 1 1 d . . . . .
H4 H -0.239865 0.774364 0.577743 0.067 Uiso 1 1 calc R U . . .
C5 C -0.3058(2) 0.6586(2) 0.53260(19) 0.0540(6) Uani 1 1 d . . . . .
H5 H -0.395128 0.665209 0.577103 0.065 Uiso 1 1 calc R U . . .
C6 C -0.2673(2) 0.58552(18) 0.46599(19) 0.0513(6) Uani 1 1 d . . . . .
H6 H -0.330652 0.543647 0.463973 0.062 Uiso 1 1 calc R U . . .
C7 C -0.1324(2) 0.57470(16) 0.40149(17) 0.0411(4) Uani 1 1 d . . . . .
C8 C 0.0321(2) 0.48800(18) 0.26569(18) 0.0455(5) Uani 1 1 d . . . . .
C9 C 0.1461(2) 0.52981(16) 0.28024(15) 0.0355(4) Uani 1 1 d . . . . .
C10 C 0.2888(2) 0.48499(16) 0.22755(15) 0.0356(4) Uani 1 1 d . . . . .
C11 C 0.3181(2) 0.37779(19) 0.18679(19) 0.0518(6) Uani 1 1 d . . . . .
H11A H 0.326837 0.396397 0.113969 0.078 Uiso 1 1 calc R U . . .
H11B H 0.242431 0.336534 0.220669 0.078 Uiso 1 1 calc R U . . .
H11C H 0.403746 0.332322 0.199813 0.078 Uiso 1 1 calc R U . . .
C12 C 0.6303(2) 0.52500(16) 0.15756(15) 0.0372(4) Uani 1 1 d . . . . .
C13 C 0.8089(2) 0.39466(16) 0.05105(14) 0.0366(4) Uani 1 1 d . . . . .
C14 C 0.7199(2) 0.35773(17) 0.01269(15) 0.0420(4) Uani 1 1 d . . . . .
H14 H 0.624305 0.385847 0.028890 0.050 Uiso 1 1 calc R U . . .
C15 C 0.7749(3) 0.27860(18) -0.04994(16) 0.0479(5) Uani 1 1 d . . . . .
H15 H 0.715122 0.254285 -0.075757 0.057 Uiso 1 1 calc R U . . .
C16 C 0.9151(3) 0.2353(2) -0.07479(18) 0.0552(6) Uani 1 1 d . . . . .
H16 H 0.950019 0.181914 -0.116641 0.066 Uiso 1 1 calc R U . . .
C17 C 1.0044(3) 0.2720(2) -0.03677(19) 0.0558(6) Uani 1 1 d . . . . .
H17 H 1.099834 0.243559 -0.053588 0.067 Uiso 1 1 calc R U . . .
C18 C 0.9519(2) 0.35096(18) 0.02615(17) 0.0462(5) Uani 1 1 d . . . . .
H18 H 1.012155 0.374875 0.051854 0.055 Uiso 1 1 calc R U . . .
C19 C 0.36432(19) 0.80868(15) 0.46366(15) 0.0343(4) Uani 1 1 d . . . . .
C20 C 0.4007(2) 0.88240(18) 0.50738(17) 0.0474(5) Uani 1 1 d . . . . .
H20 H 0.437244 0.945350 0.465416 0.057 Uiso 1 1 calc R U . . .
C21 C 0.3832(2) 0.86333(19) 0.61237(17) 0.0504(5) Uani 1 1 d . . . . .
H21 H 0.407955 0.913414 0.640639 0.060 Uiso 1 1 calc R U . . .
C22 C 0.3293(2) 0.77046(19) 0.67547(17) 0.0453(5) Uani 1 1 d . . . . .
H22 H 0.319213 0.756923 0.746079 0.054 Uiso 1 1 calc R U . . .
C23 C 0.2902(2) 0.69776(18) 0.63346(17) 0.0481(5) Uani 1 1 d . . . . .
H23 H 0.252029 0.635808 0.676067 0.058 Uiso 1 1 calc R U . . .
C24 C 0.3075(2) 0.71620(16) 0.52892(16) 0.0415(4) Uani 1 1 d . . . . .
H24 H 0.280910 0.666448 0.501393 0.050 Uiso 1 1 calc R U . . .
C25 C 0.5315(2) 0.90469(16) 0.26403(15) 0.0366(4) Uani 1 1 d . . . . .
C26 C 0.5217(3) 1.0019(2) 0.1895(2) 0.0620(7) Uani 1 1 d . . . . .
H26 H 0.436735 1.033363 0.173191 0.074 Uiso 1 1 calc R U . . .
C27 C 0.6387(3) 1.0524(3) 0.1390(2) 0.0788(9) Uani 1 1 d . . . . .
H27 H 0.631865 1.117323 0.088411 0.095 Uiso 1 1 calc R U . . .
C28 C 0.7636(3) 1.0077(3) 0.1629(2) 0.0654(7) Uani 1 1 d . . . . .
H28 H 0.841864 1.041380 0.127815 0.078 Uiso 1 1 calc R U . . .
C29 C 0.7736(2) 0.9134(2) 0.2383(2) 0.0551(6) Uani 1 1 d . . . . .
H29 H 0.858041 0.884522 0.256030 0.066 Uiso 1 1 calc R U . . .
C30 C 0.6586(2) 0.86067(18) 0.28865(17) 0.0438(5) Uani 1 1 d . . . . .
H30 H 0.666676 0.795670 0.338996 0.053 Uiso 1 1 calc R U . . .
C31 C 0.2350(2) 0.93515(16) 0.29884(16) 0.0399(4) Uani 1 1 d . . . . .
C32 C 0.2113(2) 0.9518(2) 0.2024(2) 0.0540(6) Uani 1 1 d . . . . .
H32 H 0.262180 0.902685 0.158260 0.065 Uiso 1 1 calc R U . . .
C33 C 0.1129(3) 1.0404(2) 0.1716(2) 0.0665(7) Uani 1 1 d . . . . .
H33 H 0.099082 1.051956 0.106285 0.080 Uiso 1 1 calc R U . . .
C34 C 0.0353(3) 1.1118(3) 0.2370(3) 0.0739(8) Uani 1 1 d . . . . .
H34 H -0.029780 1.172466 0.215601 0.089 Uiso 1 1 calc R U . . .
C35 C 0.0536(3) 1.0937(3) 0.3334(3) 0.0817(9) Uani 1 1 d . . . . .
H35 H -0.001629 1.140712 0.378311 0.098 Uiso 1 1 calc R U . . .
C36 C 0.1538(3) 1.0058(2) 0.3654(2) 0.0604(6) Uani 1 1 d . . . . .
H36 H 0.166211 0.994566 0.431060 0.073 Uiso 1 1 calc R U . . .
H3 H 0.823(3) 0.498(2) 0.1240(19) 0.055(7) Uiso 1 1 d . . . . .

loop_
_atom_site_aniso_label
_atom_site_aniso_U_11
_atom_site_aniso_U_22
_atom_site_aniso_U_33
_atom_site_aniso_U_23
_atom_site_aniso_U_13
_atom_site_aniso_U_12
Pd1 0.03010(8) 0.03031(8) 0.03970(8) -0.01328(6) -0.00643(6) -0.01076(5)
S1 0.0345(3) 0.0482(3) 0.0708(4) -0.0329(3) 0.0002(2) -0.0162(2)
P1 0.0328(2) 0.0290(2) 0.0410(3) -0.01168(19) -0.00668(19) -0.01085(18)
O1 0.0338(7) 0.0476(8) 0.0602(9) -0.0273(7) -0.0018(6) -0.0162(6)
O2 0.0337(7) 0.0512(9) 0.0837(12) -0.0264(8) -0.0143(7) -0.0140(6)
O3 0.0552(10) 0.0935(14) 0.0853(13) -0.0470(11) -0.0223(9) -0.0238(9)
N1 0.0339(8) 0.0319(8) 0.0377(8) -0.0122(6) -0.0085(6) -0.0087(6)
N2 0.0347(8) 0.0394(9) 0.0444(9) -0.0191(7) -0.0057(7) -0.0087(7)
N3 0.0331(9) 0.0540(11) 0.0565(11) -0.0300(9) -0.0051(8) -0.0113(8)
C1 0.0325(9) 0.0343(9) 0.0421(10) -0.0074(8) -0.0115(8) -0.0116(7)
C2 0.0333(9) 0.0365(10) 0.0452(11) -0.0050(8) -0.0114(8) -0.0095(8)
C3 0.0405(11) 0.0558(13) 0.0554(13) -0.0198(11) -0.0084(10) -0.0108(10)
C4 0.0435(12) 0.0651(15) 0.0565(14) -0.0209(12) -0.0046(10) -0.0048(11)
C5 0.0334(11) 0.0588(14) 0.0590(14) -0.0035(11) -0.0052(10) -0.0053(10)
C6 0.0322(10) 0.0429(11) 0.0744(16) -0.0003(11) -0.0130(10) -0.0113(9)
C7 0.0335(10) 0.0344(10) 0.0556(12) -0.0033(9) -0.0149(9) -0.0075(8)
C8 0.0401(11) 0.0459(11) 0.0598(13) -0.0155(10) -0.0173(10) -0.0140(9)
C9 0.0354(9) 0.0342(9) 0.0419(10) -0.0073(8) -0.0119(8) -0.0131(8)
C10 0.0388(10) 0.0346(9) 0.0396(10) -0.0105(8) -0.0111(8) -0.0135(8)
C11 0.0491(12) 0.0479(12) 0.0701(15) -0.0309(11) -0.0095(11) -0.0176(10)
C12 0.0364(10) 0.0400(10) 0.0400(10) -0.0157(8) -0.0078(8) -0.0100(8)
C13 0.0396(10) 0.0364(10) 0.0333(9) -0.0099(8) -0.0046(8) -0.0085(8)
C14 0.0454(11) 0.0438(11) 0.0393(10) -0.0136(9) -0.0092(9) -0.0089(9)
C15 0.0613(14) 0.0479(12) 0.0397(11) -0.0149(9) -0.0116(10) -0.0145(10)
C16 0.0670(15) 0.0473(12) 0.0489(13) -0.0231(10) -0.0021(11) -0.0073(11)
C17 0.0485(13) 0.0534(13) 0.0562(14) -0.0187(11) -0.0013(11) 0.0013(10)
C18 0.0423(11) 0.0486(12) 0.0478(12) -0.0140(10) -0.0075(9) -0.0087(9)
C19 0.0330(9) 0.0315(9) 0.0399(10) -0.0106(8) -0.0060(8) -0.0089(7)
C20 0.0576(13) 0.0404(11) 0.0481(12) -0.0159(9) -0.0009(10) -0.0248(10)
C21 0.0591(13) 0.0517(12) 0.0479(12) -0.0231(10) -0.0038(10) -0.0228(11)
C22 0.0444(11) 0.0516(12) 0.0407(11) -0.0117(9) -0.0081(9) -0.0113(9)
C23 0.0529(12) 0.0439(11) 0.0495(12) 0.0015(9) -0.0146(10) -0.0217(10)
C24 0.0451(11) 0.0354(10) 0.0513(12) -0.0065(9) -0.0170(9) -0.0170(8)
C25 0.0394(10) 0.0352(9) 0.0395(10) -0.0122(8) -0.0048(8) -0.0163(8)
C26 0.0604(15) 0.0653(15) 0.0655(16) 0.0107(12) -0.0260(12) -0.0335(13)
C27 0.090(2) 0.084(2) 0.0658(17) 0.0230(15) -0.0252(16) -0.0559(17)
C28 0.0568(15) 0.0865(19) 0.0598(15) -0.0151(14) 0.0005(12) -0.0452(14)
C29 0.0366(11) 0.0677(15) 0.0648(15) -0.0268(13) -0.0016(10) -0.0161(10)
C30 0.0388(10) 0.0410(11) 0.0514(12) -0.0137(9) -0.0048(9) -0.0104(9)
C31 0.0352(10) 0.0347(10) 0.0517(12) -0.0102(8) -0.0099(9) -0.0098(8)
C32 0.0509(13) 0.0564(13) 0.0667(15) -0.0244(12) -0.0248(11) -0.0063(11)
C33 0.0574(15) 0.0731(17) 0.0777(18) -0.0135(14) -0.0377(14) -0.0028(13)
C34 0.0562(16) 0.0702(18) 0.088(2) -0.0111(16) -0.0290(15) 0.0119(13)
C35 0.0714(19) 0.0743(19) 0.084(2) -0.0306(16) -0.0156(16) 0.0268(15)
C36 0.0582(14) 0.0584(14) 0.0574(14) -0.0180(12) -0.0132(12) 0.0084(12)

loop_
_atom_type_symbol
_atom_type_description
_atom_type_scat_dispersion_real
_atom_type_scat_dispersion_imag
_atom_type_scat_source
C C 0.0033 0.0016 'International Tables Vol C Tables 4.2.6.8 and 6.1.1.4'
H H 0.0000 0.0000 'International Tables Vol C Tables 4.2.6.8 and 6.1.1.4'
N N 0.0061 0.0033 'International Tables Vol C Tables 4.2.6.8 and 6.1.1.4'
O O 0.0106 0.0060 'International Tables Vol C Tables 4.2.6.8 and 6.1.1.4'
Pd Pd -0.9988 1.0072 'International Tables Vol C Tables 4.2.6.8 and 6.1.1.4'
S S 0.1246 0.1234 'International Tables Vol C Tables 4.2.6.8 and 6.1.1.4'
P P 0.1023 0.0942 'International Tables Vol C Tables 4.2.6.8 and 6.1.1.4'

loop_
_geom_angle_atom_site_label_1
_geom_angle_atom_site_label_2
_geom_angle_atom_site_label_3
_geom_angle
_geom_angle_site_symmetry_1
_geom_angle_site_symmetry_3
_geom_angle_publ_flag
S1 Pd1 P1 94.208(18) . . ?
O1 Pd1 S1 175.63(5) . . ?
O1 Pd1 P1 88.31(4) . . ?
O1 Pd1 N1 91.83(6) . . ?
N1 Pd1 S1 85.80(4) . . ?
N1 Pd1 P1 177.57(5) . . ?
C12 S1 Pd1 95.23(7) . . ?
C19 P1 Pd1 113.58(6) . . ?
C19 P1 C25 105.84(9) . . ?
C19 P1 C31 106.47(9) . . ?
C25 P1 Pd1 116.84(6) . . ?
C31 P1 Pd1 110.02(7) . . ?
C31 P1 C25 103.13(9) . . ?
C1 O1 Pd1 125.14(12) . . ?
C7 O2 C8 122.28(15) . . ?
N2 N1 Pd1 118.35(11) . . ?
C10 N1 Pd1 126.74(13) . . ?
C10 N1 N2 114.90(15) . . ?
C12 N2 N1 114.28(15) . . ?
C12 N3 C13 129.47(17) . . ?
C12 N3 H3 114.2(19) . . ?
C13 N3 H3 116.0(19) . . ?
O1 C1 C2 113.36(16) . . ?
O1 C1 C9 127.25(17) . . ?
C9 C1 C2 119.37(16) . . ?
C3 C2 C1 122.63(18) . . ?
C7 C2 C1 119.28(18) . . ?
C7 C2 C3 118.02(19) . . ?
C2 C3 H3A 119.6 . . ?
C4 C3 C2 120.7(2) . . ?
C4 C3 H3A 119.6 . . ?
C3 C4 H4 120.1 . . ?
C3 C4 C5 119.9(2) . . ?
C5 C4 H4 120.1 . . ?
C4 C5 H5 119.8 . . ?
C6 C5 C4 120.4(2) . . ?
C6 C5 H5 119.8 . . ?
C5 C6 H6 120.4 . . ?
C5 C6 C7 119.2(2) . . ?
C7 C6 H6 120.4 . . ?
O2 C7 C2 120.55(18) . . ?
O2 C7 C6 117.72(18) . . ?
C2 C7 C6 121.7(2) . . ?
O2 C8 C9 118.71(18) . . ?
O3 C8 O2 113.71(18) . . ?
O3 C8 C9 127.6(2) . . ?
C1 C9 C8 117.04(17) . . ?
C1 C9 C10 125.68(16) . . ?
C10 C9 C8 117.20(17) . . ?
N1 C10 C9 122.11(16) . . ?
N1 C10 C11 117.64(17) . . ?
C9 C10 C11 120.13(16) . . ?
C10 C11 H11A 109.5 . . ?
C10 C11 H11B 109.5 . . ?
C10 C11 H11C 109.5 . . ?
H11A C11 H11B 109.5 . . ?
H11A C11 H11C 109.5 . . ?
H11B C11 H11C 109.5 . . ?
N2 C12 S1 126.05(15) . . ?
N2 C12 N3 120.15(17) . . ?
N3 C12 S1 113.80(14) . . ?
C14 C13 N3 123.49(18) . . ?
C14 C13 C18 119.36(18) . . ?
C18 C13 N3 117.07(18) . . ?
C13 C14 H14 120.3 . . ?
C15 C14 C13 119.4(2) . . ?
C15 C14 H14 120.3 . . ?
C14 C15 H15 119.2 . . ?
C16 C15 C14 121.7(2) . . ?
C16 C15 H15 119.2 . . ?
C15 C16 H16 120.4 . . ?
C15 C16 C17 119.2(2) . . ?
C17 C16 H16 120.4 . . ?
C16 C17 H17 119.8 . . ?
C18 C17 C16 120.3(2) . . ?
C18 C17 H17 119.8 . . ?
C13 C18 H18 119.9 . . ?
C17 C18 C13 120.1(2) . . ?
C17 C18 H18 119.9 . . ?
C20 C19 P1 122.66(15) . . ?
C20 C19 C24 118.18(18) . . ?
C24 C19 P1 119.14(14) . . ?
C19 C20 H20 119.6 . . ?
C21 C20 C19 120.76(19) . . ?
C21 C20 H20 119.6 . . ?
C20 C21 H21 119.9 . . ?
C20 C21 C22 120.28(19) . . ?
C22 C21 H21 119.9 . . ?
C21 C22 H22 120.2 . . ?
C23 C22 C21 119.6(2) . . ?
C23 C22 H22 120.2 . . ?
C22 C23 H23 119.8 . . ?
C24 C23 C22 120.38(19) . . ?
C24 C23 H23 119.8 . . ?
C19 C24 H24 119.6 . . ?
C23 C24 C19 120.75(18) . . ?
C23 C24 H24 119.6 . . ?
C26 C25 P1 121.52(16) . . ?
C30 C25 P1 119.45(15) . . ?
C30 C25 C26 118.97(19) . . ?
C25 C26 H26 120.0 . . ?
C25 C26 C27 120.0(2) . . ?
C27 C26 H26 120.0 . . ?
C26 C27 H27 119.7 . . ?
C28 C27 C26 120.6(3) . . ?
C28 C27 H27 119.7 . . ?
C27 C28 H28 120.0 . . ?
C29 C28 C27 119.9(2) . . ?
C29 C28 H28 120.0 . . ?
C28 C29 H29 119.8 . . ?
C28 C29 C30 120.4(2) . . ?
C30 C29 H29 119.8 . . ?
C25 C30 H30 120.0 . . ?
C29 C30 C25 120.1(2) . . ?
C29 C30 H30 120.0 . . ?
C32 C31 P1 117.75(16) . . ?
C36 C31 P1 122.91(18) . . ?
C36 C31 C32 119.0(2) . . ?
C31 C32 H32 119.8 . . ?
C33 C32 C31 120.5(2) . . ?
C33 C32 H32 119.8 . . ?
C32 C33 H33 119.9 . . ?
C34 C33 C32 120.1(3) . . ?
C34 C33 H33 119.9 . . ?
C33 C34 H34 120.0 . . ?
C35 C34 C33 120.0(3) . . ?
C35 C34 H34 120.0 . . ?
C34 C35 H35 119.6 . . ?
C34 C35 C36 120.8(3) . . ?
C36 C35 H35 119.6 . . ?
C31 C36 C35 119.5(3) . . ?
C31 C36 H36 120.2 . . ?
C35 C36 H36 120.2 . . ?

loop_
_geom_bond_atom_site_label_1
_geom_bond_atom_site_label_2
_geom_bond_distance
_geom_bond_site_symmetry_2
_geom_bond_publ_flag
Pd1 S1 2.2272(5) . ?
Pd1 P1 2.2754(5) . ?
Pd1 O1 2.0091(13) . ?
Pd1 N1 2.0290(14) . ?
S1 C12 1.7537(19) . ?
P1 C19 1.814(2) . ?
P1 C25 1.8245(19) . ?
P1 C31 1.819(2) . ?
O1 C1 1.283(2) . ?
O2 C7 1.363(3) . ?
O2 C8 1.385(3) . ?
O3 C8 1.202(3) . ?
N1 N2 1.399(2) . ?
N1 C10 1.316(2) . ?
N2 C12 1.290(2) . ?
N3 C12 1.376(3) . ?
N3 C13 1.403(2) . ?
N3 H3 0.78(3) . ?
C1 C2 1.467(3) . ?
C1 C9 1.402(3) . ?
C2 C3 1.397(3) . ?
C2 C7 1.381(3) . ?
C3 H3A 0.9300 . ?
C3 C4 1.379(3) . ?
C4 H4 0.9300 . ?
C4 C5 1.389(3) . ?
C5 H5 0.9300 . ?
C5 C6 1.370(3) . ?
C6 H6 0.9300 . ?
C6 C7 1.389(3) . ?
C8 C9 1.461(3) . ?
C9 C10 1.460(3) . ?
C10 C11 1.511(3) . ?
C11 H11A 0.9600 . ?
C11 H11B 0.9600 . ?
C11 H11C 0.9600 . ?
C13 C14 1.389(3) . ?
C13 C18 1.396(3) . ?
C14 H14 0.9300 . ?
C14 C15 1.386(3) . ?
C15 H15 0.9300 . ?
C15 C16 1.369(3) . ?
C16 H16 0.9300 . ?
C16 C17 1.387(4) . ?
C17 H17 0.9300 . ?
C17 C18 1.385(3) . ?
C18 H18 0.9300 . ?
C19 C20 1.388(3) . ?
C19 C24 1.394(3) . ?
C20 H20 0.9300 . ?
C20 C21 1.379(3) . ?
C21 H21 0.9300 . ?
C21 C22 1.377(3) . ?
C22 H22 0.9300 . ?
C22 C23 1.377(3) . ?
C23 H23 0.9300 . ?
C23 C24 1.374(3) . ?
C24 H24 0.9300 . ?
C25 C26 1.383(3) . ?
C25 C30 1.388(3) . ?
C26 H26 0.9300 . ?
C26 C27 1.388(3) . ?
C27 H27 0.9300 . ?
C27 C28 1.364(4) . ?
C28 H28 0.9300 . ?
C28 C29 1.366(4) . ?
C29 H29 0.9300 . ?
C29 C30 1.386(3) . ?
C30 H30 0.9300 . ?
C31 C32 1.389(3) . ?
C31 C36 1.385(3) . ?
C32 H32 0.9300 . ?
C32 C33 1.378(3) . ?
C33 H33 0.9300 . ?
C33 C34 1.371(4) . ?
C34 H34 0.9300 . ?
C34 C35 1.364(4) . ?
C35 H35 0.9300 . ?
C35 C36 1.389(4) . ?
C36 H36 0.9300 . ?

loop_
_geom_torsion_atom_site_label_1
_geom_torsion_atom_site_label_2
_geom_torsion_atom_site_label_3
_geom_torsion_atom_site_label_4
_geom_torsion
_geom_torsion_site_symmetry_1
_geom_torsion_site_symmetry_2
_geom_torsion_site_symmetry_3
_geom_torsion_site_symmetry_4
_geom_torsion_publ_flag
Pd1 S1 C12 N2 4.14(19) . . . . ?
Pd1 S1 C12 N3 -175.99(15) . . . . ?
Pd1 P1 C19 C20 159.19(16) . . . . ?
Pd1 P1 C19 C24 -22.40(17) . . . . ?
Pd1 P1 C25 C26 102.91(19) . . . . ?
Pd1 P1 C25 C30 -74.36(17) . . . . ?
Pd1 P1 C31 C32 -45.05(18) . . . . ?
Pd1 P1 C31 C36 141.35(18) . . . . ?
Pd1 O1 C1 C2 179.57(12) . . . . ?
Pd1 O1 C1 C9 0.9(3) . . . . ?
Pd1 N1 N2 C12 -3.7(2) . . . . ?
Pd1 N1 C10 C9 -0.7(3) . . . . ?
Pd1 N1 C10 C11 -176.73(15) . . . . ?
P1 C19 C20 C21 179.55(18) . . . . ?
P1 C19 C24 C23 -179.56(17) . . . . ?
P1 C25 C26 C27 -175.9(2) . . . . ?
P1 C25 C30 C29 176.86(17) . . . . ?
P1 C31 C32 C33 -170.9(2) . . . . ?
P1 C31 C36 C35 171.6(2) . . . . ?
O1 C1 C2 C3 -3.8(3) . . . . ?
O1 C1 C2 C7 179.19(18) . . . . ?
O1 C1 C9 C8 -166.8(2) . . . . ?
O1 C1 C9 C10 10.0(3) . . . . ?
O2 C8 C9 C1 -19.9(3) . . . . ?
O2 C8 C9 C10 163.06(18) . . . . ?
O3 C8 C9 C1 159.2(2) . . . . ?
O3 C8 C9 C10 -17.9(3) . . . . ?
N1 N2 C12 S1 -0.9(3) . . . . ?
N1 N2 C12 N3 179.25(17) . . . . ?
N2 N1 C10 C9 178.17(17) . . . . ?
N2 N1 C10 C11 2.2(3) . . . . ?
N3 C13 C14 C15 176.6(2) . . . . ?
N3 C13 C18 C17 -176.7(2) . . . . ?
C1 C2 C3 C4 -175.9(2) . . . . ?
C1 C2 C7 O2 -6.2(3) . . . . ?
C1 C2 C7 C6 175.20(19) . . . . ?
C1 C9 C10 N1 -9.9(3) . . . . ?
C1 C9 C10 C11 166.0(2) . . . . ?
C2 C1 C9 C8 14.7(3) . . . . ?
C2 C1 C9 C10 -168.54(18) . . . . ?
C2 C3 C4 C5 0.9(4) . . . . ?
C3 C2 C7 O2 176.61(19) . . . . ?
C3 C2 C7 C6 -2.0(3) . . . . ?
C3 C4 C5 C6 -2.2(4) . . . . ?
C4 C5 C6 C7 1.4(3) . . . . ?
C5 C6 C7 O2 -177.9(2) . . . . ?
C5 C6 C7 C2 0.7(3) . . . . ?
C7 O2 C8 O3 -166.8(2) . . . . ?
C7 O2 C8 C9 12.4(3) . . . . ?
C7 C2 C3 C4 1.1(3) . . . . ?
C8 O2 C7 C2 0.8(3) . . . . ?
C8 O2 C7 C6 179.5(2) . . . . ?
C8 C9 C10 N1 166.87(19) . . . . ?
C8 C9 C10 C11 -17.2(3) . . . . ?
C9 C1 C2 C3 175.0(2) . . . . ?
C9 C1 C2 C7 -2.0(3) . . . . ?
C10 N1 N2 C12 177.29(17) . . . . ?
C12 N3 C13 C14 12.8(3) . . . . ?
C12 N3 C13 C18 -170.2(2) . . . . ?
C13 N3 C12 S1 -164.87(18) . . . . ?
C13 N3 C12 N2 15.0(3) . . . . ?
C13 C14 C15 C16 0.3(3) . . . . ?
C14 C13 C18 C17 0.4(3) . . . . ?
C14 C15 C16 C17 -0.4(4) . . . . ?
C15 C16 C17 C18 0.5(4) . . . . ?
C16 C17 C18 C13 -0.5(4) . . . . ?
C18 C13 C14 C15 -0.3(3) . . . . ?
C19 P1 C25 C26 -129.53(19) . . . . ?
C19 P1 C25 C30 53.20(18) . . . . ?
C19 P1 C31 C32 -168.54(16) . . . . ?
C19 P1 C31 C36 17.9(2) . . . . ?
C19 C20 C21 C22 0.0(4) . . . . ?
C20 C19 C24 C23 -1.1(3) . . . . ?
C20 C21 C22 C23 -1.2(4) . . . . ?
C21 C22 C23 C24 1.3(3) . . . . ?
C22 C23 C24 C19 -0.1(3) . . . . ?
C24 C19 C20 C21 1.1(3) . . . . ?
C25 P1 C19 C20 29.7(2) . . . . ?
C25 P1 C19 C24 -151.89(16) . . . . ?
C25 P1 C31 C32 80.29(18) . . . . ?
C25 P1 C31 C36 -93.3(2) . . . . ?
C25 C26 C27 C28 -0.7(5) . . . . ?
C26 C25 C30 C29 -0.5(3) . . . . ?
C26 C27 C28 C29 -1.1(5) . . . . ?
C27 C28 C29 C30 2.1(4) . . . . ?
C28 C29 C30 C25 -1.3(3) . . . . ?
C30 C25 C26 C27 1.4(4) . . . . ?
C31 P1 C19 C20 -79.57(19) . . . . ?
C31 P1 C19 C24 98.84(16) . . . . ?
C31 P1 C25 C26 -17.9(2) . . . . ?
C31 P1 C25 C30 164.84(16) . . . . ?
C31 C32 C33 C34 -1.4(4) . . . . ?
C32 C31 C36 C35 -1.9(4) . . . . ?
C32 C33 C34 C35 -1.3(5) . . . . ?
C33 C34 C35 C36 2.3(5) . . . . ?
C34 C35 C36 C31 -0.7(5) . . . . ?
C36 C31 C32 C33 3.0(4) . . . . ?
